data_7109487
loop_
_publ_author_name
'Yu Seok Yang'
'Takuma Yasuda'
'Hayato Kakizoe'
'Hiroyuki Mieno'
'Hiori Kino'
'Yoshitaka Tateyama'
'Chihaya Adachi'

_publ_section_title
;
 High performance organic field-effect transistors based on single-crystal
 microribbons and microsheets of solution-processed
 dithieno[3,2-b:2?,3?-d]thiophene derivatives
;
_journal_name_full Chem.Commun.
_journal_page_first 6483
_journal_paper_doi 10.1039/c3cc42114g
_journal_volume 49
_journal_year 2013
_chemical_absolute_configuration ad
_chemical_formula_moiety 'C36 H44 S3'
_chemical_formula_sum 'C36 H44 S3'
_chemical_formula_weight 572.92
_space_group_IT_number 36
_symmetry_cell_setting orthorhombic
_symmetry_Int_Tables_number 36
_symmetry_space_group_name_Hall 'C 2c -2'
_symmetry_space_group_name_H-M 'C m c 21'
_atom_sites_solution_hydrogens geom
_atom_sites_solution_primary direct
_atom_sites_solution_secondary difmap
_cell_angle_alpha 90.0000
_cell_angle_beta 90.0000
_cell_angle_gamma 90.0000
_cell_formula_units_Z 4
_cell_length_a 70.25(3)
_cell_length_b 7.333(3)
_cell_length_c 5.822(2)
_cell_measurement_reflns_used 3491
_cell_measurement_temperature 93
_cell_measurement_theta_max 25.30
_cell_measurement_theta_min 3.10
_cell_volume 2999(2)
_computing_cell_refinement 'CrystalClear-SM Expert 2.0 r10'
_computing_data_collection 'CrystalClear-SM Expert 2.0 r10 (Rigaku, 2011)'
_computing_data_reduction 'CrystalClear-SM Expert 2.0 r10'
_computing_molecular_graphics 'CrystalStructure 4.0'
_computing_publication_material 'CrystalStructure 4.0 (Rigaku, 2010)'
_computing_structure_refinement 'SHELXL97 (Sheldrick, 2008)'
_computing_structure_solution 'Il Milione (Burla, et al., 2007)'
_diffrn_ambient_temperature 93
_diffrn_detector_area_resol_mean 7.111
_diffrn_measured_fraction_theta_full 0.986
_diffrn_measured_fraction_theta_max 0.986
_diffrn_measurement_device_type 'Rigaku Saturn724'
_diffrn_measurement_method \w
_diffrn_radiation_type 'Mo K\a'
_diffrn_radiation_wavelength 0.71075
_diffrn_reflns_av_R_equivalents 0.0450
_diffrn_reflns_limit_h_max 84
_diffrn_reflns_limit_h_min -37
_diffrn_reflns_limit_k_max 8
_diffrn_reflns_limit_k_min -8
_diffrn_reflns_limit_l_max 6
_diffrn_reflns_limit_l_min -6
_diffrn_reflns_number 5010
_diffrn_reflns_theta_full 25.33
_diffrn_reflns_theta_max 25.33
_diffrn_standards_number 0
_exptl_absorpt_coefficient_mu 0.272
_exptl_absorpt_correction_T_max 0.995
_exptl_absorpt_correction_T_min 0.720
_exptl_absorpt_correction_type multi-scan
_exptl_absorpt_process_details 'REQAB (Rigaku, 1998)'
_exptl_crystal_colour colorless
_exptl_crystal_density_diffrn 1.269
_exptl_crystal_density_method 'not measured'
_exptl_crystal_description prism
_exptl_crystal_F_000 1232.00
_exptl_crystal_size_max 0.150
_exptl_crystal_size_mid 0.060
_exptl_crystal_size_min 0.020
_refine_diff_density_max 0.370
_refine_diff_density_min -0.330
_refine_ls_abs_structure_details 'Flack, H. D. (1983), Acta Cryst. A39, 876-881. 921 Friedel Pairs'
_refine_ls_abs_structure_Flack 0.07(10)
_refine_ls_extinction_method none
_refine_ls_goodness_of_fit_ref 1.086
_refine_ls_hydrogen_treatment constr
_refine_ls_number_parameters 179
_refine_ls_number_reflns 2435
_refine_ls_number_restraints 1
_refine_ls_R_factor_gt 0.0418
_refine_ls_shift/su_max 0.002
_refine_ls_structure_factor_coef Fsqd
_refine_ls_weighting_details 'w = 1/[\s^2^(Fo^2^)+(0.0561P)^2^+0.0000P] where P=(Fo^2^+2Fc^2^)/3'
_refine_ls_weighting_scheme calc
_refine_ls_wR_factor_ref 0.1050
_reflns_number_gt 2315
_reflns_number_total 2435
_reflns_threshold_expression F^2^>2.0\s(F^2^)
_cod_data_source_file c3cc42114g.txt
_cod_data_source_block sc0942
_cod_database_code 7109487

loop_
_symmetry_equiv_pos_site_id
_symmetry_equiv_pos_as_xyz
1 +X,+Y,+Z
2 -X,+Y,+Z
3 +X,-Y,1/2+Z
4 -X,-Y,1/2+Z
5 1/2+X,1/2+Y,+Z
6 1/2-X,1/2+Y,+Z
7 1/2+X,1/2-Y,1/2+Z
8 1/2-X,1/2-Y,1/2+Z

loop_
_atom_site_label
_atom_site_type_symbol
_atom_site_fract_x
_atom_site_fract_y
_atom_site_fract_z
_atom_site_U_iso_or_equiv
_atom_site_adp_type
_atom_site_occupancy
_atom_site_symmetry_multiplicity
_atom_site_calc_flag
_atom_site_refinement_flags
S1 S 1.0000 0.65344(11) 1.13933(15) 0.0133(3) Uani 1.0 4 d .
S2 S 0.971763(7) 0.82756(7) 0.54713(13) 0.01317(19) Uani 1.0 8 d .
C1 C 0.98989(3) 0.7816(3) 0.7394(5) 0.0112(5) Uani 1.0 8 d .
C2 C 0.98259(3) 0.7120(3) 0.9426(5) 0.0115(6) Uani 1.0 8 d .
C3 C 0.96248(3) 0.6918(4) 0.9433(5) 0.0128(6) Uani 1.0 8 d .
C4 C 0.95451(3) 0.7485(4) 0.7417(5) 0.0121(6) Uani 1.0 8 d .
C5 C 0.93432(3) 0.7484(4) 0.6752(5) 0.0122(6) Uani 1.0 8 d .
C6 C 0.92059(3) 0.6724(3) 0.8226(6) 0.0134(6) Uani 1.0 8 d .
C7 C 0.90133(4) 0.6835(4) 0.7714(6) 0.0163(6) Uani 1.0 8 d .
C8 C 0.89501(3) 0.7709(4) 0.5722(5) 0.0156(6) Uani 1.0 8 d .
C9 C 0.90855(3) 0.8367(3) 0.4206(6) 0.0156(6) Uani 1.0 8 d .
C10 C 0.92791(4) 0.8270(3) 0.4705(5) 0.0138(6) Uani 1.0 8 d .
C11 C 0.87395(3) 0.8063(4) 0.5356(7) 0.0179(6) Uani 1.0 8 d .
C12 C 0.86450(3) 0.7172(4) 0.3273(6) 0.0182(6) Uani 1.0 8 d .
C13 C 0.84399(3) 0.7850(4) 0.2985(6) 0.0180(6) Uani 1.0 8 d .
C14 C 0.83324(3) 0.7053(4) 0.0964(5) 0.0198(7) Uani 1.0 8 d .
C15 C 0.81325(3) 0.7847(4) 0.0731(6) 0.0194(6) Uani 1.0 8 d .
C16 C 0.80175(3) 0.7062(4) -0.1264(6) 0.0223(7) Uani 1.0 8 d .
C17 C 0.78193(4) 0.7907(4) -0.1431(6) 0.0281(8) Uani 1.0 8 d .
C18 C 0.76997(4) 0.7097(5) -0.3378(7) 0.0387(9) Uani 1.0 8 d .
H3 H 0.9554 0.6444 1.0690 0.0153 Uiso 1.0 8 calc R
H6 H 0.9246 0.6127 0.9592 0.0160 Uiso 1.0 8 calc R
H7 H 0.8923 0.6310 0.8733 0.0196 Uiso 1.0 8 calc R
H9 H 0.9045 0.8894 0.2796 0.0187 Uiso 1.0 8 calc R
H10 H 0.9369 0.8744 0.3640 0.0165 Uiso 1.0 8 calc R
H11A H 0.8721 0.9397 0.5233 0.0215 Uiso 1.0 8 calc R
H11B H 0.8671 0.7652 0.6748 0.0215 Uiso 1.0 8 calc R
H12A H 0.8645 0.5831 0.3469 0.0218 Uiso 1.0 8 calc R
H12B H 0.8719 0.7463 0.1873 0.0218 Uiso 1.0 8 calc R
H13A H 0.8368 0.7566 0.4407 0.0215 Uiso 1.0 8 calc R
H13B H 0.8442 0.9193 0.2817 0.0215 Uiso 1.0 8 calc R
H14A H 0.8323 0.5714 0.1155 0.0238 Uiso 1.0 8 calc R
H14B H 0.8405 0.7296 -0.0465 0.0238 Uiso 1.0 8 calc R
H15A H 0.8143 0.9183 0.0527 0.0233 Uiso 1.0 8 calc R
H15B H 0.8062 0.7623 0.2178 0.0233 Uiso 1.0 8 calc R
H16A H 0.8087 0.7282 -0.2718 0.0267 Uiso 1.0 8 calc R
H16B H 0.8005 0.5727 -0.1061 0.0267 Uiso 1.0 8 calc R
H17A H 0.7832 0.9237 -0.1677 0.0337 Uiso 1.0 8 calc R
H17B H 0.7752 0.7721 0.0043 0.0337 Uiso 1.0 8 calc R
H18A H 0.7681 0.5790 -0.3106 0.0464 Uiso 1.0 8 calc R
H18B H 0.7766 0.7273 -0.4844 0.0464 Uiso 1.0 8 calc R
H18C H 0.7576 0.7709 -0.3432 0.0464 Uiso 1.0 8 calc R

loop_
_atom_site_aniso_label
_atom_site_aniso_U_11
_atom_site_aniso_U_22
_atom_site_aniso_U_33
_atom_site_aniso_U_12
_atom_site_aniso_U_13
_atom_site_aniso_U_23
S1 0.0117(4) 0.0173(5) 0.0109(5) 0.0000 0.0000 0.0019(4)
S2 0.0108(3) 0.0166(4) 0.0121(4) -0.0000(2) 0.0003(3) 0.0021(4)
C1 0.0117(12) 0.0121(12) 0.0100(14) 0.0017(9) -0.0019(11) -0.0026(13)
C2 0.0127(12) 0.0098(12) 0.0121(14) 0.0007(10) -0.0012(12) -0.0031(11)
C3 0.0145(13) 0.0141(12) 0.0096(14) -0.0012(9) 0.0041(11) 0.0004(11)
C4 0.0143(12) 0.0105(13) 0.0117(14) -0.0008(9) -0.0001(11) -0.0010(12)
C5 0.0108(11) 0.0114(13) 0.0144(14) 0.0000(9) 0.0025(11) -0.0025(11)
C6 0.0138(12) 0.0139(14) 0.0123(14) -0.0006(9) -0.0017(11) 0.0017(11)
C7 0.0144(13) 0.0164(14) 0.0181(16) -0.0025(9) 0.0031(12) -0.0005(12)
C8 0.0129(12) 0.0172(13) 0.0165(14) 0.0014(9) 0.0002(11) -0.0040(13)
C9 0.0155(13) 0.0178(14) 0.0136(16) 0.0027(10) -0.0013(12) -0.0021(12)
C10 0.0127(12) 0.0150(14) 0.0135(16) -0.0010(10) 0.0012(11) -0.0002(10)
C11 0.0110(11) 0.0239(13) 0.0188(14) 0.0006(9) 0.0008(13) 0.0000(14)
C12 0.0125(12) 0.0216(14) 0.0204(16) -0.0001(11) -0.0010(12) -0.0001(13)
C13 0.0144(12) 0.0173(13) 0.0222(16) -0.0001(10) 0.0023(12) -0.0013(13)
C14 0.0133(12) 0.0237(14) 0.0225(19) 0.0016(10) -0.0007(12) -0.0025(13)
C15 0.0135(12) 0.0221(13) 0.0227(16) -0.0007(10) 0.0026(13) -0.0005(14)
C16 0.0166(13) 0.0266(15) 0.0237(18) -0.0018(11) -0.0022(12) 0.0010(14)
C17 0.0172(13) 0.0369(17) 0.030(2) 0.0010(12) -0.0012(13) -0.0023(16)
C18 0.0194(14) 0.054(2) 0.042(3) 0.0020(14) -0.0106(15) -0.0030(19)

loop_
_atom_type_symbol
_atom_type_description
_atom_type_scat_dispersion_real
_atom_type_scat_dispersion_imag
_atom_type_scat_source
C C 0.0033 0.0016
;
International Tables for Crystallography
(1992, Vol. C, Tables 4.2.6.8 and 6.1.1.4)
;
H H 0.0000 0.0000
;
International Tables for Crystallography
(1992, Vol. C, Table 6.1.1.4)
;
S S 0.1246 0.1234
;
International Tables for Crystallography
(1992, Vol. C, Tables 4.2.6.8 and 6.1.1.4)
;

loop_
_geom_angle_atom_site_label_1
_geom_angle_atom_site_label_2
_geom_angle_atom_site_label_3
_geom_angle
_geom_angle_publ_flag
_geom_angle_site_symmetry_1
_geom_angle_site_symmetry_3
C2 S1 C2 89.99(13) yes . 2_755
C1 S2 C4 91.52(12) yes . .
S2 C1 C1 137.5(2) yes . 2_755
S2 C1 C2 110.59(17) yes . .
C1 C1 C2 111.7(3) yes 2_755 .
S1 C2 C1 113.26(17) yes . .
S1 C2 C3 132.5(2) yes . .
C1 C2 C3 114.1(3) yes . .
C2 C3 C4 111.9(3) yes . .
S2 C4 C3 111.82(17) yes . .
S2 C4 C5 119.7(2) yes . .
C3 C4 C5 128.4(3) yes . .
C4 C5 C6 120.1(3) yes . .
C4 C5 C10 122.3(3) yes . .
C6 C5 C10 117.6(3) yes . .
C5 C6 C7 121.0(3) yes . .
C6 C7 C8 121.0(3) yes . .
C7 C8 C9 118.1(3) yes . .
C7 C8 C11 120.3(3) yes . .
C9 C8 C11 121.4(3) yes . .
C8 C9 C10 121.4(3) yes . .
C5 C10 C9 120.9(3) yes . .
C8 C11 C12 117.5(3) yes . .
C11 C12 C13 110.9(3) yes . .
C12 C13 C14 115.4(3) yes . .
C13 C14 C15 112.4(3) yes . .
C14 C15 C16 114.2(3) yes . .
C15 C16 C17 112.2(3) yes . .
C16 C17 C18 112.9(3) yes . .
C2 C3 H3 124.020 no . .
C4 C3 H3 124.035 no . .
C5 C6 H6 119.498 no . .
C7 C6 H6 119.542 no . .
C6 C7 H7 119.494 no . .
C8 C7 H7 119.516 no . .
C8 C9 H9 119.311 no . .
C10 C9 H9 119.330 no . .
C5 C10 H10 119.567 no . .
C9 C10 H10 119.552 no . .
C8 C11 H11A 107.927 no . .
C8 C11 H11B 107.916 no . .
C12 C11 H11A 107.925 no . .
C12 C11 H11B 107.930 no . .
H11A C11 H11B 107.209 no . .
C11 C12 H12A 109.449 no . .
C11 C12 H12B 109.449 no . .
C13 C12 H12A 109.496 no . .
C13 C12 H12B 109.473 no . .
H12A C12 H12B 108.033 no . .
C12 C13 H13A 108.447 no . .
C12 C13 H13B 108.446 no . .
C14 C13 H13A 108.416 no . .
C14 C13 H13B 108.427 no . .
H13A C13 H13B 107.469 no . .
C13 C14 H14A 109.137 no . .
C13 C14 H14B 109.137 no . .
C15 C14 H14A 109.108 no . .
C15 C14 H14B 109.126 no . .
H14A C14 H14B 107.873 no . .
C14 C15 H15A 108.681 no . .
C14 C15 H15B 108.696 no . .
C16 C15 H15A 108.704 no . .
C16 C15 H15B 108.711 no . .
H15A C15 H15B 107.626 no . .
C15 C16 H16A 109.171 no . .
C15 C16 H16B 109.174 no . .
C17 C16 H16A 109.173 no . .
C17 C16 H16B 109.154 no . .
H16A C16 H16B 107.885 no . .
C16 C17 H17A 109.004 no . .
C16 C17 H17B 108.994 no . .
C18 C17 H17A 108.993 no . .
C18 C17 H17B 108.994 no . .
H17A C17 H17B 107.780 no . .
C17 C18 H18A 109.470 no . .
C17 C18 H18B 109.475 no . .
C17 C18 H18C 109.466 no . .
H18A C18 H18B 109.472 no . .
H18A C18 H18C 109.487 no . .
H18B C18 H18C 109.456 no . .

loop_
_geom_bond_atom_site_label_1
_geom_bond_atom_site_label_2
_geom_bond_distance
_geom_bond_publ_flag
_geom_bond_site_symmetry_2
S1 C2 1.730(3) yes .
S1 C2 1.730(3) yes 2_755
S2 C1 1.729(3) yes .
S2 C4 1.757(3) yes .
C1 C1 1.420(3) yes 2_755
C1 C2 1.387(4) yes .
C2 C3 1.421(3) yes .
C3 C4 1.365(4) yes .
C4 C5 1.470(4) yes .
C5 C6 1.406(4) yes .
C5 C10 1.398(4) yes .
C6 C7 1.388(4) yes .
C7 C8 1.397(4) yes .
C8 C9 1.384(4) yes .
C8 C11 1.517(3) yes .
C9 C10 1.393(4) yes .
C11 C12 1.529(5) yes .
C12 C13 1.533(4) yes .
C13 C14 1.515(4) yes .
C14 C15 1.526(4) yes .
C15 C16 1.528(4) yes .
C16 C17 1.527(4) yes .
C17 C18 1.531(5) yes .
C3 H3 0.950 no .
C6 H6 0.950 no .
C7 H7 0.950 no .
C9 H9 0.950 no .
C10 H10 0.950 no .
C11 H11A 0.990 no .
C11 H11B 0.990 no .
C12 H12A 0.990 no .
C12 H12B 0.990 no .
C13 H13A 0.990 no .
C13 H13B 0.990 no .
C14 H14A 0.990 no .
C14 H14B 0.990 no .
C15 H15A 0.990 no .
C15 H15B 0.990 no .
C16 H16A 0.990 no .
C16 H16B 0.990 no .
C17 H17A 0.990 no .
C17 H17B 0.990 no .
C18 H18A 0.980 no .
C18 H18B 0.980 no .
C18 H18C 0.980 no .

loop_
_geom_contact_atom_site_label_1
_geom_contact_atom_site_label_2
_geom_contact_distance
_geom_contact_publ_flag
_geom_contact_site_symmetry_2
S1 C1 2.610(3) no 2_755
S1 C3 2.886(3) no 2_755
S2 C10 3.113(4) no .
C3 C6 3.029(4) no .
C5 C8 2.831(4) no .
C6 C9 2.765(4) no .
C7 C10 2.768(4) no .
C9 C12 3.262(4) no .
S1 S2 3.3469(13) no 1_556
S1 S2 3.3469(13) no 2_756
S1 C1 3.320(3) no 3_565
S1 C1 3.320(3) no 4_765
S1 C2 3.434(3) no 3_565
S1 C2 3.434(3) no 4_765
S2 S1 3.3469(13) no 1_554
S2 C2 3.514(3) no 3_574
C1 S1 3.320(3) no 3_564
C2 S1 3.434(3) no 3_564
C2 S2 3.514(3) no 3_575
C5 C10 3.585(4) no 3_575
C10 C5 3.585(4) no 3_574
S1 H3 3.1591 no .
S1 H3 3.1591 no 2_755
S2 H3 3.5147 no .
S2 H10 2.6944 no .
C1 H3 3.2495 no .
C3 H6 2.7279 no .
C4 H6 2.6501 no .
C4 H10 2.6871 no .
C5 H3 2.8345 no .
C5 H7 3.2836 no .
C5 H9 3.2785 no .
C6 H3 2.8437 no .
C6 H10 3.2606 no .
C7 H9 3.2449 no .
C7 H11A 3.1361 no .
C7 H11B 2.5417 no .
C8 H6 3.2762 no .
C8 H10 3.2706 no .
C8 H12A 2.8658 no .
C8 H12B 2.7731 no .
C9 H7 3.2442 no .
C9 H11A 2.7367 no .
C9 H11B 3.3088 no .
C9 H12B 2.9854 no .
C10 H6 3.2592 no .
C11 H7 2.6802 no .
C11 H9 2.6859 no .
C11 H13A 2.6890 no .
C11 H13B 2.6883 no .
C12 H9 3.0964 no .
C12 H14A 2.7889 no .
C12 H14B 2.7565 no .
C13 H11A 2.6266 no .
C13 H11B 2.7303 no .
C13 H15A 2.7123 no .
C13 H15B 2.6997 no .
C14 H12A 2.7839 no .
C14 H12B 2.7833 no .
C14 H16A 2.7562 no .
C14 H16B 2.7613 no .
C15 H13A 2.7148 no .
C15 H13B 2.6813 no .
C15 H17A 2.7306 no .
C15 H17B 2.7058 no .
C16 H14A 2.7511 no .
C16 H14B 2.7636 no .
C16 H18A 2.7583 no .
C16 H18B 2.7375 no .
C16 H18C 3.3831 no .
C17 H15A 2.7098 no .
C17 H15B 2.7147 no .
C18 H16A 2.7505 no .
C18 H16B 2.7258 no .
H3 H6 2.2721 no .
H6 H7 2.3240 no .
H7 H11A 3.3612 no .
H7 H11B 2.3332 no .
H9 H10 2.3264 no .
H9 H11A 2.7110 no .
H9 H12B 2.5789 no .
H11A H12A 2.8597 no .
H11A H12B 2.4165 no .
H11A H13A 2.8572 no .
H11A H13B 2.4142 no .
H11B H12A 2.3363 no .
H11B H12B 2.8617 no .
H11B H13A 2.5248 no .
H11B H13B 3.0151 no .
H12A H13A 2.3846 no .
H12A H13B 2.8713 no .
H12A H14A 2.6332 no .
H12A H14B 3.0417 no .
H12B H13A 2.8714 no .
H12B H13B 2.3847 no .
H12B H14A 3.0911 no .
H12B H14B 2.5978 no .
H13A H14A 2.3517 no .
H13A H14B 2.8544 no .
H13A H15A 3.0034 no .
H13A H15B 2.5132 no .
H13B H14A 2.8542 no .
H13B H14B 2.3784 no .
H13B H15A 2.4910 no .
H13B H15B 2.9321 no .
H14A H15A 2.8647 no .
H14A H15B 2.3819 no .
H14A H16A 3.0263 no .
H14A H16B 2.5802 no .
H14B H15A 2.3718 no .
H14B H15B 2.8647 no .
H14B H16A 2.5883 no .
H14B H16B 3.0531 no .
H15A H16A 2.3808 no .
H15A H16B 2.8666 no .
H15A H17A 2.5322 no .
H15A H17B 2.9628 no .
H15B H16A 2.8666 no .
H15B H16B 2.3770 no .
H15B H17A 3.0080 no .
H15B H17B 2.5109 no .
H16A H17A 2.3717 no .
H16A H17B 2.8687 no .
H16A H18A 3.0624 no .
H16A H18B 2.5730 no .
H16B H17A 2.8686 no .
H16B H17B 2.3905 no .
H16B H18A 2.5693 no .
H16B H18B 2.9935 no .
H17A H18A 2.8653 no .
H17A H18B 2.3855 no .
H17A H18C 2.3547 no .
H17B H18A 2.3693 no .
H17B H18B 2.8657 no .
H17B H18C 2.3709 no .
S2 H3 3.2972 no 1_554
C3 H3 3.3273 no 3_564
C3 H10 3.3211 no 1_556
C4 H3 3.0519 no 3_564
C4 H10 3.1126 no 3_575
C5 H3 3.2982 no 3_564
C5 H6 3.0105 no 3_564
C5 H9 3.4342 no 3_575
C5 H10 2.9814 no 3_575
C6 H6 2.9874 no 3_564
C6 H9 3.2986 no 1_556
C6 H9 3.4137 no 3_575
C6 H10 3.5225 no 3_575
C7 H6 3.2687 no 3_564
C7 H7 3.3305 no 3_564
C7 H9 3.3294 no 1_556
C7 H9 3.1397 no 3_575
C7 H12A 3.2735 no 3_565
C7 H12B 3.2169 no 1_556
C8 H6 3.5572 no 3_564
C8 H7 3.1720 no 3_564
C8 H9 2.8478 no 3_575
C9 H6 3.3435 no 1_554
C9 H6 3.4887 no 3_564
C9 H9 2.9123 no 3_575
C10 H3 3.3154 no 1_554
C10 H6 3.3744 no 1_554
C10 H6 3.2333 no 3_564
C10 H9 3.2023 no 3_575
C10 H10 3.2311 no 3_575
C11 H7 3.5828 no 3_564
C11 H9 3.4085 no 3_575
C11 H11A 3.5185 no 3_574
C11 H11A 3.3984 no 3_575
C11 H12A 3.4471 no 3_565
C11 H12B 3.4004 no 3_575
C11 H13B 3.2341 no 3_575
C11 H14B 3.4315 no 1_556
C12 H7 3.3470 no 1_554
C12 H7 3.2262 no 3_564
C12 H11A 3.1214 no 3_574
C12 H12A 3.5600 no 3_564
C12 H14A 3.5227 no 3_565
C13 H11A 3.2462 no 3_574
C13 H13B 3.5524 no 3_575
C13 H14A 3.3031 no 3_565
C13 H15A 3.3582 no 3_575
C13 H16A 3.5472 no 1_556
C14 H11B 3.4455 no 1_554
C14 H12A 3.3767 no 3_564
C14 H13A 3.5155 no 3_564
C14 H13B 3.3956 no 3_574
C14 H14A 3.4584 no 3_564
C14 H16B 3.5280 no 3_565
C15 H13B 3.5114 no 3_574
C15 H15A 3.5418 no 3_575
C15 H16B 3.3403 no 3_565
C15 H17A 3.3615 no 3_575
C16 H13A 3.5453 no 1_554
C16 H14A 3.3184 no 3_564
C16 H15A 3.4420 no 3_574
C16 H15B 3.5672 no 3_564
C16 H16B 3.4623 no 3_564
C17 H15A 3.5856 no 3_574
C17 H17A 3.4718 no 3_575
C17 H18A 3.4702 no 3_565
C17 H18C 3.3102 no 8_665
C18 H16B 3.3654 no 3_564
C18 H17A 3.4323 no 3_574
C18 H17B 3.3049 no 8_664
C18 H18A 3.4752 no 3_564
C18 H18C 3.5243 no 8_664
C18 H18C 3.4729 no 8_665
H3 S2 3.2972 no 1_556
H3 C3 3.3273 no 3_565
H3 C4 3.0519 no 3_565
H3 C5 3.2982 no 3_565
H3 C10 3.3154 no 1_556
H3 H3 3.5998 no 3_564
H3 H3 3.5998 no 3_565
H3 H10 2.7372 no 1_556
H6 C5 3.0105 no 3_565
H6 C6 2.9874 no 3_565
H6 C7 3.2687 no 3_565
H6 C8 3.5572 no 3_565
H6 C9 3.3435 no 1_556
H6 C9 3.4887 no 3_565
H6 C10 3.3744 no 1_556
H6 C10 3.2333 no 3_565
H6 H6 3.3472 no 3_564
H6 H6 3.3472 no 3_565
H6 H9 3.0944 no 1_556
H6 H10 3.1605 no 1_556
H7 C7 3.3305 no 3_565
H7 C8 3.1720 no 3_565
H7 C11 3.5828 no 3_565
H7 C12 3.3470 no 1_556
H7 C12 3.2262 no 3_565
H7 H7 3.4876 no 3_564
H7 H7 3.4876 no 3_565
H7 H9 3.1506 no 1_556
H7 H11A 3.5622 no 3_575
H7 H12A 3.3978 no 1_556
H7 H12A 2.5116 no 3_565
H7 H12B 2.4723 no 1_556
H7 H12B 3.2992 no 3_565
H9 C5 3.4342 no 3_574
H9 C6 3.2986 no 1_554
H9 C6 3.4137 no 3_574
H9 C7 3.3294 no 1_554
H9 C7 3.1397 no 3_574
H9 C8 2.8478 no 3_574
H9 C9 2.9123 no 3_574
H9 C10 3.2023 no 3_574
H9 C11 3.4085 no 3_574
H9 H6 3.0944 no 1_554
H9 H7 3.1506 no 1_554
H9 H9 3.3321 no 3_574
H9 H9 3.3321 no 3_575
H9 H11A 2.9991 no 3_574
H10 C3 3.3211 no 1_554
H10 C4 3.1126 no 3_574
H10 C5 2.9814 no 3_574
H10 C6 3.5225 no 3_574
H10 C10 3.2311 no 3_574
H10 H3 2.7372 no 1_554
H10 H6 3.1605 no 1_554
H10 H10 3.4446 no 3_574
H10 H10 3.4446 no 3_575
H11A C11 3.3984 no 3_574
H11A C11 3.5185 no 3_575
H11A C12 3.1214 no 3_575
H11A C13 3.2462 no 3_575
H11A H7 3.5622 no 3_574
H11A H9 2.9991 no 3_575
H11A H11A 3.0422 no 3_574
H11A H11A 3.0422 no 3_575
H11A H11B 2.9872 no 3_574
H11A H12B 2.4919 no 3_575
H11A H13B 2.6757 no 3_575
H11A H14B 3.3141 no 3_575
H11B C14 3.4455 no 1_556
H11B H11A 2.9872 no 3_575
H11B H12A 2.7498 no 3_565
H11B H12B 3.0060 no 1_556
H11B H12B 3.5987 no 3_575
H11B H13B 2.8842 no 3_575
H11B H14A 3.4902 no 3_565
H11B H14B 2.4907 no 1_556
H12A C7 3.2735 no 3_564
H12A C11 3.4471 no 3_564
H12A C12 3.5600 no 3_565
H12A C14 3.3767 no 3_565
H12A H7 3.3978 no 1_554
H12A H7 2.5116 no 3_564
H12A H11B 2.7498 no 3_564
H12A H12A 3.1561 no 3_564
H12A H12A 3.1561 no 3_565
H12A H12B 3.1678 no 3_565
H12A H14A 2.9732 no 3_565
H12A H14B 2.9150 no 3_565
H12B C7 3.2169 no 1_554
H12B C11 3.4004 no 3_574
H12B H7 2.4723 no 1_554
H12B H7 3.2992 no 3_564
H12B H11A 2.4919 no 3_574
H12B H11B 3.0060 no 1_554
H12B H11B 3.5987 no 3_574
H12B H12A 3.1678 no 3_564
H13A C14 3.5155 no 3_565
H13A C16 3.5453 no 1_556
H13A H13B 3.1401 no 3_575
H13A H14A 2.6314 no 3_565
H13A H14B 3.0030 no 1_556
H13A H14B 3.5753 no 3_565
H13A H15A 2.9358 no 3_575
H13A H16A 2.5998 no 1_556
H13A H16B 3.5250 no 3_565
H13B C11 3.2341 no 3_574
H13B C13 3.5524 no 3_574
H13B C14 3.3956 no 3_575
H13B C15 3.5114 no 3_575
H13B H11A 2.6757 no 3_574
H13B H11B 2.8842 no 3_574
H13B H13A 3.1401 no 3_574
H13B H13B 3.1424 no 3_574
H13B H13B 3.1424 no 3_575
H13B H14B 2.7746 no 3_575
H13B H15A 2.8867 no 3_575
H14A C12 3.5227 no 3_564
H14A C13 3.3031 no 3_564
H14A C14 3.4584 no 3_565
H14A C16 3.3184 no 3_565
H14A H11B 3.4902 no 3_564
H14A H12A 2.9732 no 3_564
H14A H13A 2.6314 no 3_564
H14A H14A 3.0938 no 3_564
H14A H14A 3.0938 no 3_565
H14A H14B 3.0124 no 3_565
H14A H16A 2.8305 no 3_565
H14A H16B 2.9562 no 3_565
H14B C11 3.4315 no 1_554
H14B H11A 3.3141 no 3_574
H14B H11B 2.4907 no 1_554
H14B H12A 2.9151 no 3_564
H14B H13A 3.0030 no 1_554
H14B H13A 3.5753 no 3_564
H14B H13B 2.7746 no 3_574
H14B H14A 3.0124 no 3_564
H15A C13 3.3582 no 3_574
H15A C15 3.5418 no 3_574
H15A C16 3.4420 no 3_575
H15A C17 3.5856 no 3_575
H15A H13A 2.9358 no 3_574
H15A H13B 2.8867 no 3_574
H15A H15A 3.1478 no 3_574
H15A H15A 3.1478 no 3_575
H15A H15B 3.0996 no 3_574
H15A H16A 2.8138 no 3_575
H15A H17A 2.9589 no 3_575
H15B C16 3.5672 no 3_565
H15B H15A 3.0996 no 3_575
H15B H16A 2.9872 no 1_556
H15B H16B 2.6923 no 3_565
H15B H17A 2.8905 no 3_575
H15B H18B 2.7218 no 1_556
H16A C13 3.5472 no 1_554
H16A H13A 2.5998 no 1_554
H16A H14A 2.8305 no 3_564
H16A H15A 2.8138 no 3_574
H16A H15B 2.9872 no 1_554
H16A H16B 2.9976 no 3_564
H16B C14 3.5280 no 3_564
H16B C15 3.3403 no 3_564
H16B C16 3.4623 no 3_565
H16B C18 3.3654 no 3_565
H16B H13A 3.5250 no 3_564
H16B H14A 2.9562 no 3_564
H16B H15B 2.6923 no 3_564
H16B H16A 2.9976 no 3_565
H16B H16B 3.1000 no 3_564
H16B H16B 3.1000 no 3_565
H16B H18A 3.0621 no 3_565
H16B H18B 2.8576 no 3_565
H17A C15 3.3615 no 3_574
H17A C17 3.4718 no 3_574
H17A C18 3.4323 no 3_575
H17A H15A 2.9589 no 3_574
H17A H15B 2.8905 no 3_574
H17A H17A 3.1185 no 3_574
H17A H17A 3.1185 no 3_575
H17A H17B 2.9902 no 3_574
H17A H18B 2.8113 no 3_575
H17A H18C 3.4396 no 3_575
H17B C18 3.3049 no 8_665
H17B H17A 2.9902 no 3_575
H17B H18A 2.8349 no 3_565
H17B H18A 3.4054 no 8_665
H17B H18B 2.9965 no 1_556
H17B H18C 2.4868 no 8_665
H18A C17 3.4702 no 3_564
H18A C18 3.4752 no 3_565
H18A H16B 3.0621 no 3_564
H18A H17B 2.8349 no 3_564
H18A H17B 3.4054 no 8_664
H18A H18A 3.1333 no 3_564
H18A H18A 3.1333 no 3_565
H18A H18B 3.0017 no 3_565
H18A H18C 2.8978 no 6_645
H18A H18C 3.4459 no 8_665
H18B H15B 2.7218 no 1_554
H18B H16B 2.8576 no 3_564
H18B H17A 2.8113 no 3_574
H18B H17B 2.9965 no 1_554
H18B H18A 3.0017 no 3_564
H18B H18C 3.1815 no 8_664
H18C C17 3.3102 no 8_664
H18C C18 3.4729 no 8_664
H18C C18 3.5243 no 8_665
H18C H17A 3.4396 no 3_574
H18C H17B 2.4868 no 8_664
H18C H18A 2.8978 no 6_655
H18C H18A 3.4459 no 8_664
H18C H18B 3.1815 no 8_665
H18C H18C 3.1147 no 8_664
H18C H18C 3.1147 no 8_665

loop_
_geom_torsion_atom_site_label_1
_geom_torsion_atom_site_label_2
_geom_torsion_atom_site_label_3
_geom_torsion_atom_site_label_4
_geom_torsion
_geom_torsion_publ_flag
_geom_torsion_site_symmetry_1
_geom_torsion_site_symmetry_3
_geom_torsion_site_symmetry_4
C2 S1 C2 C1 2.81(17) no . 2_755 2_755
C2 S1 C2 C3 -172.4(3) no . 2_755 2_755
C2 S1 C2 C1 -2.81(17) no 2_755 . .
C2 S1 C2 C3 172.4(3) no 2_755 . .
C1 S2 C4 C3 0.48(17) no . . .
C1 S2 C4 C5 -179.05(17) no . . .
C4 S2 C1 C1 172.5(3) no . . 2_755
C4 S2 C1 C2 -0.95(16) no . . .
S2 C1 C1 S2 0.0(5) no . 2_755 2_755
S2 C1 C1 C2 -173.40(19) no . 2_755 2_755
S2 C1 C2 S1 177.38(12) no . . .
S2 C1 C2 C3 1.2(3) no . . .
C1 C1 C2 S1 2.1(3) no 2_755 . .
C1 C1 C2 C3 -174.03(18) no 2_755 . .
C2 C1 C1 S2 173.4(2) no . 2_755 2_755
C2 C1 C1 C2 0.0(3) no . 2_755 2_755
S1 C2 C3 C4 -176.09(17) no . . .
C1 C2 C3 C4 -0.9(3) no . . .
C2 C3 C4 S2 0.1(3) no . . .
C2 C3 C4 C5 179.6(2) no . . .
S2 C4 C5 C6 175.08(16) no . . .
S2 C4 C5 C10 -6.9(4) no . . .
C3 C4 C5 C6 -4.4(4) no . . .
C3 C4 C5 C10 173.7(3) no . . .
C4 C5 C6 C7 175.0(2) no . . .
C4 C5 C10 C9 -175.2(2) no . . .
C6 C5 C10 C9 2.9(4) no . . .
C10 C5 C6 C7 -3.2(4) no . . .
C5 C6 C7 C8 -0.1(4) no . . .
C6 C7 C8 C9 3.7(4) no . . .
C6 C7 C8 C11 -171.1(2) no . . .
C7 C8 C9 C10 -4.0(4) no . . .
C7 C8 C11 C12 -118.7(3) no . . .
C9 C8 C11 C12 66.7(3) no . . .
C11 C8 C9 C10 170.7(2) no . . .
C8 C9 C10 C5 0.7(4) no . . .
C8 C11 C12 C13 -173.0(2) no . . .
C11 C12 C13 C14 180.0(2) no . . .
C12 C13 C14 C15 -177.70(19) no . . .
C13 C14 C15 C16 -179.12(19) no . . .
C14 C15 C16 C17 -179.7(2) no . . .
C15 C16 C17 C18 -178.3(2) no . . .
